data_4121333
loop_
_publ_author_name
'Janell K. Mahoney'
'David Martin'
'Curtis E. Moore'
'Arnold L. Rheingold'
'Guy Bertrand'

_publ_contact_author_address
;
UCSD-CNRS Joint Research Laboratory (UMI 3555) 
Department of Chemistry and Biochemistry, 
University of California, 
San Diego, La Jolla, CA 92093-0343, USA
;
_publ_contact_author_email gbertrand@ucsd.edu
_publ_contact_author_name 'Guy Bertrand'
_publ_contact_author_phone '(+1)-858 534 5412'
_publ_section_title
;
 Bottleable (Amino)(Carboxy) Radicals Derived from Cyclic (Alkyl)(Amino)
 Carbenes
;
_journal_name_full 'Journal of the American Chemical Society'
_journal_page_first 18766
_journal_page_last 18769
_journal_paper_doi 10.1021/ja4104765
_journal_volume 135
_journal_year 2013
_chemical_formula_moiety 'C52 H74 N2 O2, 4(C H2 Cl2), 2(Cl)'
_chemical_formula_sum 'C56 H82 Cl10 N2 O2'
_chemical_formula_weight 1169.73
_chemical_name_systematic
;
 ?
;
_space_group_crystal_system triclinic
_space_group_IT_number 2
_space_group_name_Hall '-P 1'
_space_group_name_H-M_alt 'P -1'
_symmetry_space_group_name_Hall '-P 1'
_symmetry_space_group_name_H-M 'P -1'
_atom_sites_solution_hydrogens geom
_atom_sites_solution_primary direct
_atom_sites_solution_secondary difmap
_audit_creation_date 2013-09-12
_audit_creation_method
;
Olex2 1.2-beta
(compiled 2013.09.09 svn.r2778 for OlexSys, GUI svn.r4591)
;
_cell_angle_alpha 108.688(2)
_cell_angle_beta 103.093(2)
_cell_angle_gamma 106.689(2)
_cell_formula_units_Z 1
_cell_length_a 10.3069(8)
_cell_length_b 13.2296(11)
_cell_length_c 13.2731(10)
_cell_measurement_reflns_used 3589
_cell_measurement_temperature 100
_cell_measurement_theta_max 27.497
_cell_measurement_theta_min 2.274
_cell_volume 1537.7(2)
_computing_cell_refinement 'SAINT v8.32B (Bruker, 2013)'
_computing_data_collection 'APEX2 v2013.6-2 (Bruker, 2013)'
_computing_data_reduction 'SAINT v8.32B (Bruker, 2013)'
_computing_molecular_graphics
;
O. V. Dolomanov, L. J. Bourhis, R. J. Gildea, J. A. K. Howard and H. Puschmann,
OLEX2: a complete structure solution, refinement and analysis program.
J. Appl. Cryst. (2009). 42, 339-341.
;
_computing_publication_material
;
O. V. Dolomanov, L. J. Bourhis, R. J. Gildea, J. A. K. Howard and H. Puschmann,
OLEX2: a complete structure solution, refinement and analysis program.
J. Appl. Cryst. (2009). 42, 339-341.
;
_computing_structure_refinement
;
SHELX, G.M. Sheldrick, Acta Cryst.
(2008). A64, 112-122
;
_computing_structure_solution
;
SHELXT, G.M. Sheldrick, Acta Cryst.
(2008). A64, 112-122
;
_diffrn_ambient_temperature 100
_diffrn_detector 'Bruker APEX-II CCD'
_diffrn_detector_area_resol_mean 7.9
_diffrn_detector_type 'CCD Area Detector'
_diffrn_measured_fraction_theta_full 0.999
_diffrn_measured_fraction_theta_max 0.889
_diffrn_measurement_device 'Kappa Four-Circle Diffractometer'
_diffrn_measurement_device_type 'Bruker X8 APEX II'
_diffrn_measurement_method '\w and \f scans'
_diffrn_radiation_monochromator graphite
_diffrn_radiation_probe x-ray
_diffrn_radiation_type MoK\a
_diffrn_radiation_wavelength 0.71073
_diffrn_radiation_xray_symbol K-L~3~
_diffrn_reflns_av_R_equivalents 0.0370
_diffrn_reflns_av_unetI/netI 0.0599
_diffrn_reflns_Laue_measured_fraction_full 0.999
_diffrn_reflns_Laue_measured_fraction_max 0.889
_diffrn_reflns_limit_h_max 13
_diffrn_reflns_limit_h_min -13
_diffrn_reflns_limit_k_max 17
_diffrn_reflns_limit_k_min -13
_diffrn_reflns_limit_l_max 17
_diffrn_reflns_limit_l_min -17
_diffrn_reflns_number 17143
_diffrn_reflns_point_group_measured_fraction_full 0.999
_diffrn_reflns_point_group_measured_fraction_max 0.889
_diffrn_reflns_theta_full 25.000
_diffrn_reflns_theta_max 28.744
_diffrn_reflns_theta_min 1.730
_diffrn_source 'sealed tube'
_diffrn_source_type fine-focus
_diffrn_standards_number 0
_exptl_absorpt_coefficient_mu 0.493
_exptl_absorpt_correction_T_max 0.0968
_exptl_absorpt_correction_T_min 0.0678
_exptl_absorpt_correction_type multi-scan
_exptl_absorpt_process_details
;
SADABS-2012/1 (Bruker,2012) was used for absorption correction. 
wR2(int) was 0.0433 before and 0.0376 after correction. 
The Ratio of minimum to maximum transmission is 0.7004. 
The \l/2 correction factor is 0.0015.
;
_exptl_crystal_colour Colorless
_exptl_crystal_colour_primary Colorless
_exptl_crystal_density_diffrn 1.263
_exptl_crystal_description Block
_exptl_crystal_F_000 618
_exptl_crystal_size_max 0.20
_exptl_crystal_size_mid 0.18
_exptl_crystal_size_min 0.10
_refine_diff_density_max 0.295
_refine_diff_density_min -0.353
_refine_diff_density_rms 0.058
_refine_ls_extinction_method none
_refine_ls_goodness_of_fit_ref 1.034
_refine_ls_hydrogen_treatment constr
_refine_ls_matrix_type full
_refine_ls_number_parameters 352
_refine_ls_number_reflns 7079
_refine_ls_number_restraints 0
_refine_ls_restrained_S_all 1.034
_refine_ls_R_factor_all 0.0838
_refine_ls_R_factor_gt 0.0487
_refine_ls_shift/su_max 0.001
_refine_ls_shift/su_mean 0.000
_refine_ls_structure_factor_coef Fsqd
_refine_ls_weighting_details 'w=1/[\s^2^(Fo^2^)+(0.0466P)^2^+0.6999P] where P=(Fo^2^+2Fc^2^)/3'
_refine_ls_weighting_scheme calc
_refine_ls_wR_factor_gt 0.1063
_refine_ls_wR_factor_ref 0.1207
_reflns_Friedel_coverage 0.000
_reflns_number_gt 4885
_reflns_number_total 7079
_reflns_threshold_expression 'I > 2\s(I)'
_cod_data_source_file ja4104765_si_003.cif
_cod_data_source_block 2b
_cod_database_code 4121333
_shelxl_version_number 2013-3
_shelx_space_group_comment
;
The symmetry employed for this shelxl refinement is uniquely defined
by the following loop, which should always be used as a source of
symmetry information in preference to the above space-group names.
They are only intended as comments.
;
_shelx_estimated_absorpt_t_max 0.952
_shelx_estimated_absorpt_t_min 0.908
_olex2_refinement_description
;
1. Fixed Uiso
 At 1.2 times of:
  All C(H) groups, All C(H,H) groups
 At 1.5 times of:
  All C(H,H,H) groups
2. others
 Sof(Cl3B)=Sof(Cl4B)=Sof(C2SB)=Sof(H2SA)=Sof(H2SB)=1-FVAR(1)
 Sof(Cl3S)=Sof(Cl4S)=Sof(C2S)=Sof(H2SC)=Sof(H2SD)=FVAR(1)
3.a Ternary CH refined with riding coordinates:
 C21(H21), C24(H24)
3.b Secondary CH2 refined with riding coordinates:
 C1S(H1SA,H1SB), C2S(H2SC,H2SD), C2SB(H2SA,H2SB), C7(H7A,H7B), C11(H11A,H11B),
 C13(H13A,H13B)
3.c Aromatic/amide H refined with riding coordinates:
 C4(H4), C5(H5), C17(H17), C18(H18), C19(H19)
3.d Idealised Me refined as rotating group:
 C9(H9A,H9B,H9C), C10(H10A,H10B,H10C), C12(H12A,H12B,H12C), C14(H14A,H14B,
 H14C), C22(H22A,H22B,H22C), C23(H23A,H23B,H23C), C25(H25A,H25B,H25C), C26(H26A,
 H26B,H26C)
;

loop_
_space_group_symop_operation_xyz
'x, y, z'
'-x, -y, -z'

loop_
_atom_site_label
_atom_site_type_symbol
_atom_site_fract_x
_atom_site_fract_y
_atom_site_fract_z
_atom_site_U_iso_or_equiv
_atom_site_adp_type
_atom_site_occupancy
_atom_site_site_symmetry_order
_atom_site_calc_flag
_atom_site_refinement_flags_posn
_atom_site_refinement_flags_adp
_atom_site_refinement_flags_occupancy
_atom_site_disorder_assembly
_atom_site_disorder_group
Cl1 Cl 0.33878(6) 0.74548(5) 0.36077(5) 0.02766(15) Uani 1 1 d . . . . .
Cl1S Cl 0.48605(11) 0.47084(7) 0.14547(8) 0.0645(3) Uani 1 1 d . . . . .
Cl2S Cl 0.60054(8) 0.71259(6) 0.18140(6) 0.04318(19) Uani 1 1 d . . . . .
C1S C 0.4439(3) 0.5901(2) 0.1428(2) 0.0409(7) Uani 1 1 d . . . . .
H1SA H 0.3792 0.5696 0.0654 0.049 Uiso 1 1 calc R U . . .
H1SB H 0.3918 0.6084 0.1958 0.049 Uiso 1 1 calc R U . . .
Cl3B Cl 0.0187(5) 0.4401(5) 0.1391(4) 0.0643(11) Uani 0.443(3) 1 d . . P A 2
Cl3S Cl 0.0432(4) 0.4236(3) 0.1673(3) 0.0487(6) Uani 0.557(3) 1 d . . P A 1
Cl4B Cl -0.0815(3) 0.6158(2) 0.10808(18) 0.0743(10) Uani 0.443(3) 1 d . . P A 2
Cl4S Cl -0.13324(15) 0.56079(12) 0.16713(14) 0.0521(6) Uani 0.557(3) 1 d . . P A 1
C2S C 0.0286(6) 0.5487(5) 0.1519(5) 0.0451(14) Uani 0.557(3) 1 d . . P A 1
H2SC H 0.1127 0.6185 0.2100 0.054 Uiso 0.557(3) 1 calc R U P A 1
H2SD H 0.0296 0.5438 0.0760 0.054 Uiso 0.557(3) 1 calc R U P A 1
C2SB C -0.0192(8) 0.5655(7) 0.2094(6) 0.052(2) Uani 0.443(3) 1 d . . P A 2
H2SA H -0.0936 0.5435 0.2430 0.062 Uiso 0.443(3) 1 calc R U P A 2
H2SB H 0.0697 0.6273 0.2712 0.062 Uiso 0.443(3) 1 calc R U P A 2
O1 O 0.80622(16) 0.74363(13) 0.73936(12) 0.0219(3) Uani 1 1 d . . . . .
N1 N 0.58721(18) 0.86958(14) 0.71405(14) 0.0157(4) Uani 1 1 d . . . . .
C1 C 0.6671(2) 0.83075(18) 0.66368(16) 0.0153(4) Uani 1 1 d . . . . .
C2 C 0.6951(2) 0.72537(18) 0.66779(17) 0.0162(4) Uani 1 1 d . . . . .
C3 C 0.5917(2) 0.60936(18) 0.58206(17) 0.0168(4) Uani 1 1 d . . . . .
C4 C 0.4943(2) 0.59681(18) 0.48193(17) 0.0179(4) Uani 1 1 d . . . . .
H4 H 0.4913 0.6635 0.4705 0.022 Uiso 1 1 calc R U . . .
C5 C 0.5972(2) 0.51219(18) 0.60014(17) 0.0172(4) Uani 1 1 d . . . . .
H5 H 0.6633 0.5210 0.6682 0.021 Uiso 1 1 calc R U . . .
C6 C 0.7453(2) 0.90878(18) 0.61546(17) 0.0178(4) Uani 1 1 d . . . . .
C7 C 0.6572(2) 0.98523(19) 0.61706(18) 0.0207(5) Uani 1 1 d . . . . .
H7A H 0.7215 1.0655 0.6360 0.025 Uiso 1 1 calc R U . . .
H7B H 0.5822 0.9550 0.5413 0.025 Uiso 1 1 calc R U . . .
C8 C 0.5862(2) 0.98384(18) 0.70604(18) 0.0205(5) Uani 1 1 d . . . . .
C9 C 0.4330(3) 0.9779(2) 0.6671(2) 0.0268(5) Uani 1 1 d . . . . .
H9A H 0.3874 0.9662 0.7220 0.040 Uiso 1 1 calc R U . . .
H9B H 0.3773 0.9131 0.5925 0.040 Uiso 1 1 calc R U . . .
H9C H 0.4352 1.0504 0.6617 0.040 Uiso 1 1 calc R U . . .
C10 C 0.6717(3) 1.08470(19) 0.82228(18) 0.0258(5) Uani 1 1 d . . . . .
H10A H 0.7698 1.0873 0.8492 0.039 Uiso 1 1 calc R U . . .
H10B H 0.6236 1.0741 0.8761 0.039 Uiso 1 1 calc R U . . .
H10C H 0.6765 1.1575 0.8162 0.039 Uiso 1 1 calc R U . . .
C11 C 0.7390(2) 0.84593(19) 0.49276(17) 0.0195(5) Uani 1 1 d . . . . .
H11A H 0.6368 0.7951 0.4452 0.023 Uiso 1 1 calc R U . . .
H11B H 0.7700 0.9051 0.4631 0.023 Uiso 1 1 calc R U . . .
C12 C 0.8297(2) 0.7724(2) 0.47664(19) 0.0252(5) Uani 1 1 d . . . . .
H12A H 0.9323 0.8222 0.5184 0.038 Uiso 1 1 calc R U . . .
H12B H 0.8139 0.7349 0.3957 0.038 Uiso 1 1 calc R U . . .
H12C H 0.8008 0.7131 0.5055 0.038 Uiso 1 1 calc R U . . .
C13 C 0.9047(2) 0.9754(2) 0.70002(18) 0.0242(5) Uani 1 1 d . . . . .
H13A H 0.9042 1.0132 0.7774 0.029 Uiso 1 1 calc R U . . .
H13B H 0.9502 0.9190 0.7008 0.029 Uiso 1 1 calc R U . . .
C14 C 0.9963(3) 1.0674(2) 0.6705(2) 0.0358(6) Uani 1 1 d . . . . .
H14A H 1.0931 1.1091 0.7289 0.054 Uiso 1 1 calc R U . . .
H14B H 0.9503 1.1221 0.6669 0.054 Uiso 1 1 calc R U . . .
H14C H 1.0042 1.0299 0.5967 0.054 Uiso 1 1 calc R U . . .
C15 C 0.5162(2) 0.82159(18) 0.78290(18) 0.0177(4) Uani 1 1 d . . . . .
C16 C 0.3673(2) 0.75031(19) 0.73452(19) 0.0216(5) Uani 1 1 d . . . . .
C17 C 0.3023(3) 0.7176(2) 0.8065(2) 0.0262(5) Uani 1 1 d . . . . .
H17 H 0.2019 0.6702 0.7766 0.031 Uiso 1 1 calc R U . . .
C18 C 0.3776(3) 0.7512(2) 0.9189(2) 0.0285(5) Uani 1 1 d . . . . .
H18 H 0.3292 0.7292 0.9661 0.034 Uiso 1 1 calc R U . . .
C19 C 0.5242(3) 0.8172(2) 0.96295(19) 0.0256(5) Uani 1 1 d . . . . .
H19 H 0.5763 0.8383 1.0404 0.031 Uiso 1 1 calc R U . . .
C20 C 0.5983(2) 0.85398(19) 0.89683(18) 0.0209(5) Uani 1 1 d . . . . .
C21 C 0.2740(2) 0.6981(2) 0.60944(19) 0.0239(5) Uani 1 1 d . . . . .
H21 H 0.3345 0.7251 0.5667 0.029 Uiso 1 1 calc R U . . .
C22 C 0.1423(3) 0.7315(2) 0.5888(2) 0.0362(6) Uani 1 1 d . . . . .
H22A H 0.1749 0.8161 0.6225 0.054 Uiso 1 1 calc R U . . .
H22B H 0.0772 0.6985 0.6237 0.054 Uiso 1 1 calc R U . . .
H22C H 0.0910 0.7012 0.5069 0.054 Uiso 1 1 calc R U . . .
C23 C 0.2184(3) 0.5648(2) 0.5630(2) 0.0302(6) Uani 1 1 d . . . . .
H23A H 0.1471 0.5365 0.5958 0.045 Uiso 1 1 calc R U . . .
H23B H 0.2997 0.5421 0.5836 0.045 Uiso 1 1 calc R U . . .
H23C H 0.1730 0.5311 0.4801 0.045 Uiso 1 1 calc R U . . .
C24 C 0.7619(2) 0.9194(2) 0.95410(18) 0.0223(5) Uani 1 1 d . . . . .
H24 H 0.8019 0.9404 0.8983 0.027 Uiso 1 1 calc R U . . .
C25 C 0.8041(3) 1.0313(2) 1.05963(19) 0.0312(6) Uani 1 1 d . . . . .
H25A H 0.7722 1.0117 1.1176 0.047 Uiso 1 1 calc R U . . .
H25B H 0.7576 1.0803 1.0386 0.047 Uiso 1 1 calc R U . . .
H25C H 0.9094 1.0733 1.0900 0.047 Uiso 1 1 calc R U . . .
C26 C 0.8304(3) 0.8407(2) 0.9893(2) 0.0281(5) Uani 1 1 d . . . . .
H26A H 0.7964 0.7662 0.9241 0.042 Uiso 1 1 calc R U . . .
H26B H 0.8022 0.8278 1.0512 0.042 Uiso 1 1 calc R U . . .
H26C H 0.9360 0.8782 1.0148 0.042 Uiso 1 1 calc R U . . .

loop_
_atom_site_aniso_label
_atom_site_aniso_U_11
_atom_site_aniso_U_22
_atom_site_aniso_U_33
_atom_site_aniso_U_23
_atom_site_aniso_U_13
_atom_site_aniso_U_12
Cl1 0.0343(3) 0.0213(3) 0.0253(3) 0.0101(2) 0.0025(2) 0.0135(2)
Cl1S 0.1109(8) 0.0372(4) 0.0751(6) 0.0298(4) 0.0641(6) 0.0376(5)
Cl2S 0.0528(4) 0.0379(4) 0.0354(4) 0.0198(3) 0.0126(3) 0.0100(3)
C1S 0.0454(17) 0.0333(15) 0.0365(15) 0.0078(12) 0.0144(13) 0.0123(13)
Cl3B 0.055(2) 0.063(2) 0.074(2) 0.0396(15) 0.0183(17) 0.0117(14)
Cl3S 0.0359(11) 0.0478(12) 0.0651(17) 0.0268(11) 0.0209(11) 0.0137(8)
Cl4B 0.0767(16) 0.0837(18) 0.0527(12) 0.0135(11) 0.0083(11) 0.0457(14)
Cl4S 0.0349(8) 0.0441(8) 0.0712(11) 0.0178(7) 0.0159(7) 0.0161(6)
C2S 0.040(3) 0.049(4) 0.046(3) 0.024(3) 0.015(3) 0.014(3)
C2SB 0.042(5) 0.056(5) 0.038(4) 0.011(4) 0.012(3) 0.004(4)
O1 0.0208(8) 0.0206(8) 0.0200(8) 0.0072(7) 0.0012(6) 0.0084(7)
N1 0.0181(9) 0.0126(9) 0.0141(8) 0.0053(7) 0.0037(7) 0.0048(7)
C1 0.0146(10) 0.0158(10) 0.0094(9) 0.0035(8) -0.0014(8) 0.0036(8)
C2 0.0185(11) 0.0176(11) 0.0152(10) 0.0079(9) 0.0083(9) 0.0077(9)
C3 0.0180(11) 0.0172(11) 0.0170(10) 0.0070(9) 0.0077(8) 0.0082(9)
C4 0.0192(11) 0.0163(11) 0.0209(10) 0.0093(9) 0.0071(9) 0.0085(9)
C5 0.0170(10) 0.0191(11) 0.0170(10) 0.0087(9) 0.0045(8) 0.0089(9)
C6 0.0203(11) 0.0167(11) 0.0162(10) 0.0084(9) 0.0057(8) 0.0055(9)
C7 0.0299(12) 0.0168(11) 0.0194(10) 0.0101(9) 0.0097(9) 0.0105(10)
C8 0.0305(12) 0.0132(10) 0.0206(11) 0.0081(9) 0.0088(9) 0.0113(9)
C9 0.0381(14) 0.0271(13) 0.0259(12) 0.0146(10) 0.0132(11) 0.0219(11)
C10 0.0410(14) 0.0165(11) 0.0200(11) 0.0063(9) 0.0098(10) 0.0131(11)
C11 0.0206(11) 0.0201(11) 0.0173(10) 0.0084(9) 0.0059(9) 0.0072(9)
C12 0.0270(12) 0.0288(13) 0.0253(12) 0.0133(10) 0.0120(10) 0.0141(11)
C13 0.0222(12) 0.0250(12) 0.0176(11) 0.0088(10) 0.0033(9) 0.0014(10)
C14 0.0288(14) 0.0350(15) 0.0270(13) 0.0122(12) 0.0047(11) -0.0058(12)
C15 0.0199(11) 0.0171(11) 0.0209(11) 0.0093(9) 0.0096(9) 0.0100(9)
C16 0.0246(12) 0.0188(11) 0.0268(12) 0.0093(9) 0.0125(10) 0.0132(10)
C17 0.0252(12) 0.0205(12) 0.0349(13) 0.0102(10) 0.0159(11) 0.0086(10)
C18 0.0369(14) 0.0247(13) 0.0316(13) 0.0138(11) 0.0223(11) 0.0118(11)
C19 0.0347(14) 0.0265(13) 0.0215(11) 0.0123(10) 0.0132(10) 0.0148(11)
C20 0.0252(12) 0.0190(11) 0.0216(11) 0.0100(9) 0.0091(9) 0.0104(10)
C21 0.0173(11) 0.0255(12) 0.0268(12) 0.0096(10) 0.0066(9) 0.0078(10)
C22 0.0223(13) 0.0418(16) 0.0415(15) 0.0134(13) 0.0075(11) 0.0155(12)
C23 0.0213(12) 0.0272(13) 0.0303(13) 0.0043(11) 0.0079(10) 0.0030(10)
C24 0.0234(12) 0.0261(12) 0.0162(10) 0.0093(9) 0.0059(9) 0.0085(10)
C25 0.0358(14) 0.0302(14) 0.0187(11) 0.0057(10) 0.0036(10) 0.0103(11)
C26 0.0288(13) 0.0358(14) 0.0221(12) 0.0145(11) 0.0059(10) 0.0150(11)

loop_
_atom_type_symbol
_atom_type_description
_atom_type_scat_dispersion_real
_atom_type_scat_dispersion_imag
_atom_type_scat_source
C C 0.0033 0.0016 'International Tables Vol C Tables 4.2.6.8 and 6.1.1.4'
H H 0.0000 0.0000 'International Tables Vol C Tables 4.2.6.8 and 6.1.1.4'
Cl Cl 0.1484 0.1585 'International Tables Vol C Tables 4.2.6.8 and 6.1.1.4'
N N 0.0061 0.0033 'International Tables Vol C Tables 4.2.6.8 and 6.1.1.4'
O O 0.0106 0.0060 'International Tables Vol C Tables 4.2.6.8 and 6.1.1.4'

loop_
_geom_angle_atom_site_label_1
_geom_angle_atom_site_label_2
_geom_angle_atom_site_label_3
_geom_angle
_geom_angle_site_symmetry_1
Cl1S C1S H1SA 109.3 .
Cl1S C1S H1SB 109.3 .
Cl2S C1S Cl1S 111.47(16) .
Cl2S C1S H1SA 109.3 .
Cl2S C1S H1SB 109.3 .
H1SA C1S H1SB 108.0 .
Cl3S C2S H2SC 109.5 .
Cl3S C2S H2SD 109.5 .
Cl4S C2S Cl3S 110.6(3) .
Cl4S C2S H2SC 109.5 .
Cl4S C2S H2SD 109.5 .
H2SC C2S H2SD 108.1 .
Cl3B C2SB H2SA 110.0 .
Cl3B C2SB H2SB 110.0 .
Cl4B C2SB Cl3B 108.4(4) .
Cl4B C2SB H2SA 110.0 .
Cl4B C2SB H2SB 110.0 .
H2SA C2SB H2SB 108.4 .
C1 N1 C8 111.99(17) .
C1 N1 C15 125.75(18) .
C15 N1 C8 121.94(16) .
N1 C1 C2 121.91(18) .
N1 C1 C6 113.93(18) .
C2 C1 C6 123.64(18) .
O1 C2 C1 116.71(18) .
O1 C2 C3 124.49(19) .
C3 C2 C1 118.71(17) .
C4 C3 C2 120.55(19) .
C5 C3 C2 118.81(18) .
C5 C3 C4 120.57(19) .
C3 C4 H4 119.9 .
C5 C4 C3 120.1(2) 2_666
C5 C4 H4 119.9 2_666
C3 C5 H5 120.4 .
C4 C5 C3 119.28(19) 2_666
C4 C5 H5 120.4 2_666
C1 C6 C7 99.80(17) .
C1 C6 C11 115.13(17) .
C1 C6 C13 106.36(16) .
C7 C6 C11 109.97(17) .
C7 C6 C13 113.86(18) .
C11 C6 C13 111.30(17) .
C6 C7 H7A 110.0 .
C6 C7 H7B 110.0 .
H7A C7 H7B 108.4 .
C8 C7 C6 108.44(17) .
C8 C7 H7A 110.0 .
C8 C7 H7B 110.0 .
C7 C8 N1 100.10(16) .
C9 C8 N1 111.06(18) .
C9 C8 C7 112.51(18) .
C9 C8 C10 109.04(19) .
C10 C8 N1 109.45(17) .
C10 C8 C7 114.40(19) .
C8 C9 H9A 109.5 .
C8 C9 H9B 109.5 .
C8 C9 H9C 109.5 .
H9A C9 H9B 109.5 .
H9A C9 H9C 109.5 .
H9B C9 H9C 109.5 .
C8 C10 H10A 109.5 .
C8 C10 H10B 109.5 .
C8 C10 H10C 109.5 .
H10A C10 H10B 109.5 .
H10A C10 H10C 109.5 .
H10B C10 H10C 109.5 .
C6 C11 H11A 108.0 .
C6 C11 H11B 108.0 .
H11A C11 H11B 107.3 .
C12 C11 C6 117.02(18) .
C12 C11 H11A 108.0 .
C12 C11 H11B 108.0 .
C11 C12 H12A 109.5 .
C11 C12 H12B 109.5 .
C11 C12 H12C 109.5 .
H12A C12 H12B 109.5 .
H12A C12 H12C 109.5 .
H12B C12 H12C 109.5 .
C6 C13 H13A 108.9 .
C6 C13 H13B 108.9 .
H13A C13 H13B 107.7 .
C14 C13 C6 113.41(18) .
C14 C13 H13A 108.9 .
C14 C13 H13B 108.9 .
C13 C14 H14A 109.5 .
C13 C14 H14B 109.5 .
C13 C14 H14C 109.5 .
H14A C14 H14B 109.5 .
H14A C14 H14C 109.5 .
H14B C14 H14C 109.5 .
C16 C15 N1 119.10(18) .
C20 C15 N1 118.47(18) .
C20 C15 C16 122.3(2) .
C15 C16 C21 126.2(2) .
C17 C16 C15 116.8(2) .
C17 C16 C21 116.9(2) .
C16 C17 H17 118.8 .
C18 C17 C16 122.5(2) .
C18 C17 H17 118.8 .
C17 C18 H18 120.2 .
C17 C18 C19 119.5(2) .
C19 C18 H18 120.2 .
C18 C19 H19 119.1 .
C18 C19 C20 121.8(2) .
C20 C19 H19 119.1 .
C15 C20 C24 126.65(19) .
C19 C20 C15 117.0(2) .
C19 C20 C24 116.30(19) .
C16 C21 H21 108.9 .
C16 C21 C22 112.96(19) .
C16 C21 C23 109.04(19) .
C22 C21 H21 108.9 .
C22 C21 C23 108.16(19) .
C23 C21 H21 108.9 .
C21 C22 H22A 109.5 .
C21 C22 H22B 109.5 .
C21 C22 H22C 109.5 .
H22A C22 H22B 109.5 .
H22A C22 H22C 109.5 .
H22B C22 H22C 109.5 .
C21 C23 H23A 109.5 .
C21 C23 H23B 109.5 .
C21 C23 H23C 109.5 .
H23A C23 H23B 109.5 .
H23A C23 H23C 109.5 .
H23B C23 H23C 109.5 .
C20 C24 H24 108.5 .
C20 C24 C25 112.43(19) .
C20 C24 C26 109.72(19) .
C25 C24 H24 108.5 .
C25 C24 C26 109.04(18) .
C26 C24 H24 108.5 .
C24 C25 H25A 109.5 .
C24 C25 H25B 109.5 .
C24 C25 H25C 109.5 .
H25A C25 H25B 109.5 .
H25A C25 H25C 109.5 .
H25B C25 H25C 109.5 .
C24 C26 H26A 109.5 .
C24 C26 H26B 109.5 .
C24 C26 H26C 109.5 .
H26A C26 H26B 109.5 .
H26A C26 H26C 109.5 .
H26B C26 H26C 109.5 .

loop_
_geom_bond_atom_site_label_1
_geom_bond_atom_site_label_2
_geom_bond_distance
_geom_bond_site_symmetry_2
Cl1S C1S 1.761(3) .
Cl2S C1S 1.757(3) .
C1S H1SA 0.9900 .
C1S H1SB 0.9900 .
Cl3B C2SB 1.823(10) .
Cl3S C2S 1.775(6) .
Cl4B C2SB 1.759(8) .
Cl4S C2S 1.771(6) .
C2S H2SC 0.9900 .
C2S H2SD 0.9900 .
C2SB H2SA 0.9900 .
C2SB H2SB 0.9900 .
O1 C2 1.214(2) .
N1 C1 1.289(3) .
N1 C8 1.552(3) .
N1 C15 1.477(3) .
C1 C2 1.518(3) .
C1 C6 1.518(3) .
C2 C3 1.476(3) .
C3 C4 1.400(3) .
C3 C5 1.395(3) .
C4 H4 0.9500 .
C4 C5 1.379(3) 2_666
C5 C4 1.379(3) 2_666
C5 H5 0.9500 .
C6 C7 1.540(3) .
C6 C11 1.549(3) .
C6 C13 1.560(3) .
C7 H7A 0.9900 .
C7 H7B 0.9900 .
C7 C8 1.526(3) .
C8 C9 1.516(3) .
C8 C10 1.525(3) .
C9 H9A 0.9800 .
C9 H9B 0.9800 .
C9 H9C 0.9800 .
C10 H10A 0.9800 .
C10 H10B 0.9800 .
C10 H10C 0.9800 .
C11 H11A 0.9900 .
C11 H11B 0.9900 .
C11 C12 1.531(3) .
C12 H12A 0.9800 .
C12 H12B 0.9800 .
C12 H12C 0.9800 .
C13 H13A 0.9900 .
C13 H13B 0.9900 .
C13 C14 1.530(3) .
C14 H14A 0.9800 .
C14 H14B 0.9800 .
C14 H14C 0.9800 .
C15 C16 1.411(3) .
C15 C20 1.408(3) .
C16 C17 1.393(3) .
C16 C21 1.523(3) .
C17 H17 0.9500 .
C17 C18 1.370(3) .
C18 H18 0.9500 .
C18 C19 1.380(3) .
C19 H19 0.9500 .
C19 C20 1.398(3) .
C20 C24 1.526(3) .
C21 H21 1.0000 .
C21 C22 1.538(3) .
C21 C23 1.544(3) .
C22 H22A 0.9800 .
C22 H22B 0.9800 .
C22 H22C 0.9800 .
C23 H23A 0.9800 .
C23 H23B 0.9800 .
C23 H23C 0.9800 .
C24 H24 1.0000 .
C24 C25 1.539(3) .
C24 C26 1.544(3) .
C25 H25A 0.9800 .
C25 H25B 0.9800 .
C25 H25C 0.9800 .
C26 H26A 0.9800 .
C26 H26B 0.9800 .
C26 H26C 0.9800 .
